data_4084858
loop_
_publ_author_name
'Das, Rajorshi'
'Hepp, Alexander'
'Daniliuc, Constantin G.'
'Hahn, F. Ekkehardt'

_publ_section_title
;
 Synthesis of Complexes with Protic NH,NH-NHC Ligands via Oxidative
 Addition of 2-Halogenoazoles to Zero-Valent Transition Metals
;
_journal_issue 23
_journal_name_full Organometallics
_journal_page_first 6975
_journal_paper_doi 10.1021/om501120u
_journal_volume 33
_journal_year 2014
_chemical_formula_sum 'C43 H36 B Cl F4 N2 P2 Pt'
_chemical_formula_weight 960.03
_chemical_name_systematic
; 
 ? 
;
_space_group_IT_number 15
_symmetry_cell_setting monoclinic
_symmetry_space_group_name_Hall '-C 2yc'
_symmetry_space_group_name_H-M 'C 1 2/c 1'
_atom_sites_solution_hydrogens geom
_atom_sites_solution_primary direct
_atom_sites_solution_secondary difmap
_audit_creation_method SHELXL-97
_cell_angle_alpha 90.00
_cell_angle_beta 110.7740(10)
_cell_angle_gamma 90.00
_cell_formula_units_Z 8
_cell_length_a 23.4531(4)
_cell_length_b 17.1826(4)
_cell_length_c 22.3726(4)
_cell_measurement_reflns_used 10320
_cell_measurement_temperature 223(2)
_cell_measurement_theta_max 28.28
_cell_measurement_theta_min 4.08
_cell_volume 8429.7(3)
_computing_cell_refinement 'Collect (Nonius B.V., 1998)'
_computing_data_collection 'Collect (Nonius B.V., 1998)'
_computing_data_reduction 'Denzo-SMN (Otwinowski & Minor, 1997)'
_computing_molecular_graphics 'XP (BrukerAXS, 2000)'
_computing_publication_material 'SHELXL-97 (Sheldrick, 1997)'
_computing_structure_refinement 'SHELXL-97 (Sheldrick, 1997)'
_computing_structure_solution 'SHELXS-97 (Sheldrick, 1990)'
_diffrn_ambient_temperature 223(2)
_diffrn_measured_fraction_theta_full 0.992
_diffrn_measured_fraction_theta_max 0.992
_diffrn_measurement_device_type 'Nonius KappaCCD APEXII'
_diffrn_measurement_method '\w and \f scans'
_diffrn_radiation_monochromator 'Montel mirror'
_diffrn_radiation_source 'rotating anode Nonius FR591'
_diffrn_radiation_type MoK\a
_diffrn_radiation_wavelength 0.71073
_diffrn_reflns_av_R_equivalents 0.054
_diffrn_reflns_av_sigmaI/netI 0.0313
_diffrn_reflns_limit_h_max 29
_diffrn_reflns_limit_h_min -29
_diffrn_reflns_limit_k_max 21
_diffrn_reflns_limit_k_min -21
_diffrn_reflns_limit_l_max 27
_diffrn_reflns_limit_l_min -27
_diffrn_reflns_number 58022
_diffrn_reflns_theta_full 26.37
_diffrn_reflns_theta_max 26.37
_diffrn_reflns_theta_min 4.08
_exptl_absorpt_coefficient_mu 3.518
_exptl_absorpt_correction_T_max 0.5862
_exptl_absorpt_correction_T_min 0.4984
_exptl_absorpt_correction_type multi-scan
_exptl_absorpt_process_details 'Denzo (Otwinowski, Borek, Majewski & Minor, 2003)'
_exptl_crystal_colour colourless
_exptl_crystal_density_diffrn 1.513
_exptl_crystal_density_method 'not measured'
_exptl_crystal_description plate
_exptl_crystal_F_000 3792
_exptl_crystal_size_max 0.23
_exptl_crystal_size_mid 0.20
_exptl_crystal_size_min 0.17
_refine_diff_density_max 1.385
_refine_diff_density_min -1.526
_refine_diff_density_rms 0.090
_refine_ls_extinction_method none
_refine_ls_goodness_of_fit_ref 1.058
_refine_ls_hydrogen_treatment mixed
_refine_ls_matrix_type full
_refine_ls_number_parameters 541
_refine_ls_number_reflns 8566
_refine_ls_number_restraints 140
_refine_ls_restrained_S_all 1.083
_refine_ls_R_factor_all 0.0374
_refine_ls_R_factor_gt 0.0312
_refine_ls_shift/su_max 0.003
_refine_ls_shift/su_mean 0.000
_refine_ls_structure_factor_coef Fsqd
_refine_ls_weighting_details 'calc w=1/[\s^2^(Fo^2^)+(0.0457P)^2^+18.7954P] where P=(Fo^2^+2Fc^2^)/3'
_refine_ls_weighting_scheme calc
_refine_ls_wR_factor_gt 0.0828
_refine_ls_wR_factor_ref 0.0870
_reflns_number_gt 7409
_reflns_number_total 8566
_reflns_threshold_expression >2sigma(I)
_cod_data_source_file om501120u_si_002.cif
_cod_data_source_block dan7279
_cod_depositor_comments 'Adding full bibliography for 4084858--4084863.cif.'
_cod_original_sg_symbol_H-M C2/c
_cod_database_code 4084858

loop_
_symmetry_equiv_pos_as_xyz
'x, y, z'
'-x, y, -z+1/2'
'x+1/2, y+1/2, z'
'-x+1/2, y+1/2, -z+1/2'
'-x, -y, -z'
'x, -y, z-1/2'
'-x+1/2, -y+1/2, -z'
'x+1/2, -y+1/2, z-1/2'

loop_
_atom_site_label
_atom_site_type_symbol
_atom_site_fract_x
_atom_site_fract_y
_atom_site_fract_z
_atom_site_U_iso_or_equiv
_atom_site_adp_type
_atom_site_occupancy
_atom_site_symmetry_multiplicity
_atom_site_calc_flag
_atom_site_refinement_flags
_atom_site_disorder_assembly
_atom_site_disorder_group
Pt1 Pt 0.757252(6) 0.088134(8) 0.870953(6) 0.03406(6) Uani 1 1 d . . .
Cl1 Cl 0.76316(5) 0.14389(7) 0.96841(5) 0.0531(3) Uani 1 1 d . . .
P1 P 0.65212(5) 0.08360(5) 0.84162(5) 0.0362(2) Uani 1 1 d . . .
P2 P 0.86202(5) 0.07354(6) 0.91385(5) 0.0399(2) Uani 1 1 d . . .
N1 N 0.75606(15) 0.07858(18) 0.73746(16) 0.0379(7) Uani 1 1 d D . .
H01 H 0.7591(19) 0.132(2) 0.738(2) 0.044(11) Uiso 1 1 d D . .
N2 N 0.74885(15) -0.03527(18) 0.77459(16) 0.0398(7) Uani 1 1 d D . .
H02 H 0.750(2) -0.077(2) 0.801(2) 0.054(14) Uiso 1 1 d D . .
B1 B 0.7789(5) -0.2399(5) 0.8589(5) 0.085(3) Uani 0.694(19) 1 d PDU A 1
F1 F 0.7685(6) -0.2642(4) 0.7962(4) 0.110(3) Uani 0.694(19) 1 d PDU A 1
F2 F 0.7409(6) -0.2763(5) 0.8833(6) 0.152(4) Uani 0.694(19) 1 d PDU A 1
F3 F 0.8382(4) -0.2537(6) 0.8933(6) 0.163(4) Uani 0.694(19) 1 d PDU A 1
F4 F 0.7695(5) -0.1606(4) 0.8585(5) 0.064(2) Uani 0.694(19) 1 d PDU A 1
B1A B 0.7756(10) -0.2397(13) 0.8489(10) 0.110(9) Uani 0.306(19) 1 d PDU A 2
F1A F 0.7328(12) -0.2679(11) 0.7927(9) 0.116(6) Uani 0.306(19) 1 d PDU A 2
F2A F 0.7760(13) -0.2784(11) 0.9026(9) 0.130(7) Uani 0.306(19) 1 d PDU A 2
F3A F 0.8366(11) -0.2351(17) 0.8567(18) 0.191(11) Uani 0.306(19) 1 d PDU A 2
F4A F 0.7507(11) -0.1658(11) 0.8486(12) 0.072(6) Uani 0.306(19) 1 d PDU A 2
C1 C 0.75384(16) 0.0417(2) 0.78934(17) 0.0351(7) Uani 1 1 d . . .
C2 C 0.75245(17) 0.0263(2) 0.68874(18) 0.0386(8) Uani 1 1 d . . .
C3 C 0.74800(17) -0.0473(2) 0.71286(19) 0.0401(8) Uani 1 1 d . . .
C4 C 0.7439(2) -0.1144(3) 0.6771(2) 0.0517(10) Uani 1 1 d . . .
H4 H 0.7407 -0.1640 0.6934 0.062 Uiso 1 1 calc R . .
C5 C 0.7449(2) -0.1045(3) 0.6167(2) 0.0540(11) Uani 1 1 d . . .
H5 H 0.7420 -0.1484 0.5907 0.065 Uiso 1 1 calc R . .
C6 C 0.7502(2) -0.0310(3) 0.5928(2) 0.0585(12) Uani 1 1 d . . .
H6 H 0.7511 -0.0269 0.5512 0.070 Uiso 1 1 calc R . .
C7 C 0.7540(2) 0.0364(3) 0.62805(19) 0.0513(10) Uani 1 1 d . . .
H7 H 0.7574 0.0859 0.6117 0.062 Uiso 1 1 calc R . .
C11 C 0.61097(17) 0.0532(2) 0.75971(19) 0.0413(8) Uani 1 1 d . . .
C12 C 0.5760(2) -0.0135(3) 0.7420(2) 0.0556(11) Uani 1 1 d . . .
H12 H 0.5720 -0.0466 0.7738 0.067 Uiso 1 1 calc R . .
C13 C 0.5469(3) -0.0323(4) 0.6782(3) 0.0743(15) Uani 1 1 d . . .
H13 H 0.5229 -0.0775 0.6666 0.089 Uiso 1 1 calc R . .
C14 C 0.5533(2) 0.0159(4) 0.6319(3) 0.0747(16) Uani 1 1 d . . .
H14 H 0.5341 0.0028 0.5885 0.090 Uiso 1 1 calc R . .
C15 C 0.5875(2) 0.0829(3) 0.6479(3) 0.0641(14) Uani 1 1 d . . .
H15 H 0.5913 0.1156 0.6159 0.077 Uiso 1 1 calc R . .
C16 C 0.6164(2) 0.1018(3) 0.7120(2) 0.0497(10) Uani 1 1 d . . .
H16 H 0.6396 0.1475 0.7233 0.060 Uiso 1 1 calc R . .
C21 C 0.61170(18) 0.1707(2) 0.84850(19) 0.0410(8) Uani 1 1 d . . .
C22 C 0.5495(2) 0.1689(3) 0.8319(2) 0.0577(12) Uani 1 1 d . . .
H22 H 0.5281 0.1223 0.8172 0.069 Uiso 1 1 calc R . .
C23 C 0.5179(2) 0.2351(3) 0.8367(3) 0.0669(14) Uani 1 1 d . . .
H23 H 0.4753 0.2333 0.8251 0.080 Uiso 1 1 calc R . .
C24 C 0.5484(2) 0.3032(3) 0.8581(3) 0.0627(13) Uani 1 1 d . . .
H24 H 0.5267 0.3483 0.8607 0.075 Uiso 1 1 calc R . .
C25 C 0.6104(2) 0.3060(3) 0.8758(3) 0.0705(15) Uani 1 1 d . . .
H25 H 0.6314 0.3524 0.8919 0.085 Uiso 1 1 calc R . .
C26 C 0.6421(2) 0.2403(3) 0.8700(3) 0.0606(13) Uani 1 1 d . . .
H26 H 0.6846 0.2428 0.8807 0.073 Uiso 1 1 calc R . .
C31 C 0.63837(18) 0.0115(2) 0.8944(2) 0.0428(9) Uani 1 1 d . . .
C32 C 0.6623(3) -0.0629(3) 0.8951(3) 0.0649(14) Uani 1 1 d . . .
H32 H 0.6810 -0.0763 0.8657 0.078 Uiso 1 1 calc R . .
C33 C 0.6584(3) -0.1177(3) 0.9398(3) 0.0738(15) Uani 1 1 d . . .
H33 H 0.6744 -0.1679 0.9400 0.089 Uiso 1 1 calc R . .
C34 C 0.6319(3) -0.0993(3) 0.9826(3) 0.0677(15) Uani 1 1 d . . .
H34 H 0.6296 -0.1364 1.0125 0.081 Uiso 1 1 calc R . .
C35 C 0.6083(3) -0.0258(4) 0.9821(2) 0.0715(15) Uani 1 1 d . . .
H35 H 0.5900 -0.0131 1.0119 0.086 Uiso 1 1 calc R . .
C36 C 0.6112(2) 0.0302(3) 0.9383(2) 0.0542(11) Uani 1 1 d . . .
H36 H 0.5948 0.0801 0.9385 0.065 Uiso 1 1 calc R . .
C41 C 0.89354(18) 0.0254(3) 0.8598(2) 0.0501(10) Uani 1 1 d . . .
C42 C 0.9063(2) 0.0707(4) 0.8152(2) 0.0655(14) Uani 1 1 d . . .
H42 H 0.9050 0.1253 0.8177 0.079 Uiso 1 1 calc R . .
C43 C 0.9210(3) 0.0355(5) 0.7661(3) 0.089(2) Uani 1 1 d . . .
H43 H 0.9301 0.0668 0.7362 0.107 Uiso 1 1 calc R . .
C44 C 0.9222(3) -0.0410(6) 0.7612(3) 0.098(3) Uani 1 1 d . . .
H44 H 0.9320 -0.0635 0.7278 0.118 Uiso 1 1 calc R . .
C45 C 0.9092(3) -0.0881(4) 0.8048(4) 0.095(3) Uani 1 1 d . . .
H45 H 0.9094 -0.1425 0.8004 0.114 Uiso 1 1 calc R . .
C46 C 0.8956(2) -0.0546(3) 0.8559(3) 0.0680(14) Uani 1 1 d . . .
H46 H 0.8881 -0.0863 0.8867 0.082 Uiso 1 1 calc R . .
C51 C 0.8780(2) 0.0108(2) 0.9831(2) 0.0488(10) Uani 1 1 d . . .
C52 C 0.8390(3) -0.0517(3) 0.9785(3) 0.0687(14) Uani 1 1 d . . .
H52 H 0.8059 -0.0603 0.9404 0.082 Uiso 1 1 calc R . .
C53 C 0.8488(4) -0.1017(3) 1.0303(3) 0.0821(18) Uani 1 1 d . . .
H53 H 0.8234 -0.1452 1.0263 0.098 Uiso 1 1 calc R . .
C54 C 0.8955(3) -0.0874(3) 1.0871(3) 0.0785(18) Uani 1 1 d . . .
H54 H 0.9022 -0.1208 1.1222 0.094 Uiso 1 1 calc R . .
C55 C 0.9321(3) -0.0242(4) 1.0919(3) 0.0714(15) Uani 1 1 d . . .
H55 H 0.9632 -0.0135 1.1312 0.086 Uiso 1 1 calc R . .
C56 C 0.9246(2) 0.0242(3) 1.0408(2) 0.0556(11) Uani 1 1 d . . .
H56 H 0.9512 0.0665 1.0451 0.067 Uiso 1 1 calc R . .
C61 C 0.90715(19) 0.1611(2) 0.9386(2) 0.0469(9) Uani 1 1 d . . .
C62 C 0.9706(2) 0.1579(3) 0.9616(2) 0.0600(12) Uani 1 1 d . . .
H62 H 0.9905 0.1100 0.9635 0.072 Uiso 1 1 calc R . .
C63 C 1.0046(2) 0.2253(4) 0.9816(3) 0.0785(16) Uani 1 1 d . . .
H63 H 1.0474 0.2225 0.9983 0.094 Uiso 1 1 calc R . .
C64 C 0.9760(3) 0.2960(4) 0.9772(3) 0.0861(19) Uani 1 1 d . . .
H64 H 0.9992 0.3417 0.9904 0.103 Uiso 1 1 calc R . .
C65 C 0.9137(3) 0.2997(3) 0.9535(3) 0.0815(17) Uani 1 1 d . . .
H65 H 0.8942 0.3482 0.9504 0.098 Uiso 1 1 calc R . .
C66 C 0.8789(2) 0.2333(3) 0.9340(3) 0.0625(12) Uani 1 1 d . . .
H66 H 0.8361 0.2367 0.9177 0.075 Uiso 1 1 calc R . .

loop_
_atom_site_aniso_label
_atom_site_aniso_U_11
_atom_site_aniso_U_22
_atom_site_aniso_U_33
_atom_site_aniso_U_23
_atom_site_aniso_U_13
_atom_site_aniso_U_12
Pt1 0.03765(9) 0.03554(9) 0.02999(9) -0.00080(5) 0.01325(7) 0.00200(5)
Cl1 0.0676(7) 0.0596(6) 0.0361(5) -0.0067(4) 0.0230(5) 0.0031(5)
P1 0.0376(5) 0.0367(5) 0.0368(5) 0.0003(4) 0.0162(4) 0.0015(4)
P2 0.0377(5) 0.0425(5) 0.0362(5) -0.0044(4) 0.0089(4) 0.0042(4)
N1 0.0450(18) 0.0333(16) 0.0371(18) -0.0015(13) 0.0167(15) 0.0020(13)
N2 0.0496(18) 0.0341(15) 0.0391(18) -0.0013(13) 0.0199(15) 0.0025(14)
B1 0.116(7) 0.049(5) 0.082(6) -0.001(4) 0.026(5) 0.023(5)
F1 0.137(7) 0.069(3) 0.127(5) -0.031(3) 0.050(5) -0.002(4)
F2 0.178(8) 0.087(5) 0.184(8) 0.041(5) 0.056(6) -0.021(5)
F3 0.171(7) 0.148(6) 0.145(7) 0.033(5) 0.027(5) 0.078(5)
F4 0.093(5) 0.035(3) 0.060(4) 0.001(2) 0.023(4) -0.002(3)
B1A 0.122(12) 0.100(12) 0.103(12) 0.001(9) 0.032(8) -0.003(9)
F1A 0.126(10) 0.077(7) 0.128(9) -0.038(6) 0.024(7) 0.005(8)
F2A 0.136(11) 0.075(7) 0.143(10) 0.047(7) 0.005(7) -0.008(7)
F3A 0.197(13) 0.179(13) 0.192(14) -0.006(9) 0.064(9) 0.046(9)
F4A 0.088(10) 0.043(7) 0.086(9) 0.003(6) 0.033(7) 0.004(6)
C1 0.0318(17) 0.0375(18) 0.0339(19) -0.0031(15) 0.0091(15) 0.0024(14)
C2 0.0387(19) 0.044(2) 0.0315(19) -0.0027(15) 0.0105(15) 0.0026(15)
C3 0.041(2) 0.044(2) 0.036(2) -0.0016(16) 0.0144(16) 0.0035(16)
C4 0.067(3) 0.041(2) 0.052(3) -0.0068(19) 0.027(2) 0.001(2)
C5 0.063(3) 0.054(3) 0.047(3) -0.018(2) 0.022(2) 0.003(2)
C6 0.075(3) 0.064(3) 0.039(2) -0.009(2) 0.024(2) 0.007(2)
C7 0.069(3) 0.049(2) 0.037(2) 0.0013(17) 0.020(2) 0.001(2)
C11 0.0387(19) 0.046(2) 0.041(2) -0.0049(17) 0.0172(17) -0.0002(16)
C12 0.061(3) 0.055(3) 0.056(3) -0.008(2) 0.026(2) -0.009(2)
C13 0.071(3) 0.084(4) 0.068(4) -0.029(3) 0.025(3) -0.025(3)
C14 0.055(3) 0.121(5) 0.046(3) -0.023(3) 0.015(2) -0.008(3)
C15 0.049(3) 0.100(4) 0.046(3) 0.000(2) 0.019(2) -0.002(2)
C16 0.045(2) 0.064(3) 0.043(2) 0.001(2) 0.0175(19) -0.0001(19)
C21 0.044(2) 0.0396(19) 0.041(2) 0.0002(16) 0.0167(17) 0.0049(16)
C22 0.044(2) 0.048(2) 0.076(3) -0.010(2) 0.014(2) 0.0006(19)
C23 0.044(2) 0.058(3) 0.093(4) -0.011(3) 0.018(2) 0.008(2)
C24 0.058(3) 0.047(2) 0.076(3) -0.011(2) 0.015(2) 0.012(2)
C25 0.060(3) 0.042(2) 0.098(4) -0.011(3) 0.014(3) 0.004(2)
C26 0.044(2) 0.044(2) 0.090(4) -0.003(2) 0.020(2) 0.0012(19)
C31 0.043(2) 0.043(2) 0.045(2) 0.0020(17) 0.0203(18) -0.0044(16)
C32 0.087(4) 0.043(2) 0.081(4) 0.010(2) 0.049(3) 0.007(2)
C33 0.084(4) 0.050(3) 0.094(4) 0.019(3) 0.040(3) 0.001(3)
C34 0.066(3) 0.077(3) 0.054(3) 0.024(3) 0.015(3) -0.013(3)
C35 0.075(3) 0.097(4) 0.051(3) 0.018(3) 0.034(3) 0.002(3)
C36 0.058(3) 0.062(3) 0.048(3) 0.003(2) 0.026(2) 0.002(2)
C41 0.037(2) 0.063(3) 0.045(2) -0.013(2) 0.0069(18) 0.0080(19)
C42 0.059(3) 0.090(4) 0.046(3) -0.003(3) 0.016(2) 0.021(3)
C43 0.067(4) 0.150(7) 0.050(3) -0.013(4) 0.023(3) 0.026(4)
C44 0.054(3) 0.160(8) 0.080(5) -0.056(5) 0.022(3) 0.015(4)
C45 0.052(3) 0.092(5) 0.133(7) -0.065(5) 0.023(4) 0.009(3)
C46 0.050(3) 0.060(3) 0.091(4) -0.023(3) 0.021(3) 0.010(2)
C51 0.055(2) 0.046(2) 0.041(2) -0.0032(18) 0.0110(19) 0.0090(19)
C52 0.084(4) 0.051(3) 0.058(3) 0.005(2) 0.010(3) -0.004(3)
C53 0.115(5) 0.055(3) 0.077(4) 0.014(3) 0.035(4) 0.003(3)
C54 0.104(5) 0.077(4) 0.052(3) 0.016(3) 0.024(3) 0.031(3)
C55 0.071(3) 0.089(4) 0.045(3) 0.000(3) 0.008(2) 0.025(3)
C56 0.052(2) 0.067(3) 0.043(2) -0.004(2) 0.011(2) 0.014(2)
C61 0.046(2) 0.048(2) 0.047(2) -0.0093(18) 0.0168(18) -0.0030(18)
C62 0.046(2) 0.062(3) 0.070(3) -0.008(2) 0.019(2) -0.002(2)
C63 0.049(3) 0.091(4) 0.092(4) -0.023(3) 0.020(3) -0.019(3)
C64 0.067(3) 0.075(4) 0.113(5) -0.030(4) 0.028(3) -0.026(3)
C65 0.085(4) 0.047(3) 0.111(5) -0.019(3) 0.033(4) -0.007(3)
C66 0.051(3) 0.055(3) 0.081(4) -0.007(2) 0.022(2) 0.001(2)

loop_
_atom_type_symbol
_atom_type_description
_atom_type_scat_dispersion_real
_atom_type_scat_dispersion_imag
_atom_type_scat_source
C C 0.0033 0.0016 'International Tables Vol C Tables 4.2.6.8 and 6.1.1.4'
H H 0.0000 0.0000 'International Tables Vol C Tables 4.2.6.8 and 6.1.1.4'
B B 0.0013 0.0007 'International Tables Vol C Tables 4.2.6.8 and 6.1.1.4'
N N 0.0061 0.0033 'International Tables Vol C Tables 4.2.6.8 and 6.1.1.4'
F F 0.0171 0.0103 'International Tables Vol C Tables 4.2.6.8 and 6.1.1.4'
P P 0.1023 0.0942 'International Tables Vol C Tables 4.2.6.8 and 6.1.1.4'
Cl Cl 0.1484 0.1585 'International Tables Vol C Tables 4.2.6.8 and 6.1.1.4'
Pt Pt -1.7033 8.3905 'International Tables Vol C Tables 4.2.6.8 and 6.1.1.4'

loop_
_geom_angle_atom_site_label_1
_geom_angle_atom_site_label_2
_geom_angle_atom_site_label_3
_geom_angle
C1 Pt1 P2 91.64(10)
C1 Pt1 P1 91.98(10)
P2 Pt1 P1 168.86(4)
C1 Pt1 Cl1 178.97(11)
P2 Pt1 Cl1 87.40(4)
P1 Pt1 Cl1 89.03(4)
C21 P1 C31 106.88(19)
C21 P1 C11 102.51(18)
C31 P1 C11 107.80(19)
C21 P1 Pt1 119.05(14)
C31 P1 Pt1 104.78(14)
C11 P1 Pt1 115.22(13)
C61 P2 C51 108.2(2)
C61 P2 C41 104.4(2)
C51 P2 C41 106.7(2)
C61 P2 Pt1 117.18(14)
C51 P2 Pt1 106.61(15)
C41 P2 Pt1 113.27(14)
C1 N1 C2 111.3(3)
C1 N1 H01 119(3)
C2 N1 H01 129(3)
C1 N2 C3 110.8(3)
C1 N2 H02 128(3)
C3 N2 H02 121(3)
F3 B1 F2 112.4(9)
F3 B1 F4 107.8(8)
F2 B1 F4 109.3(8)
F3 B1 F1 107.3(8)
F2 B1 F1 111.2(9)
F4 B1 F1 108.6(8)
F2A B1A F3A 103.4(17)
F2A B1A F1A 113.7(18)
F3A B1A F1A 121(2)
F2A B1A F4A 108.7(18)
F3A B1A F4A 111.2(18)
F1A B1A F4A 98.4(15)
N1 C1 N2 106.1(3)
N1 C1 Pt1 127.6(3)
N2 C1 Pt1 126.3(3)
C7 C2 N1 132.3(4)
C7 C2 C3 121.8(4)
N1 C2 C3 105.9(3)
C4 C3 N2 132.1(4)
C4 C3 C2 122.0(4)
N2 C3 C2 105.9(3)
C5 C4 C3 116.3(4)
C5 C4 H4 121.8
C3 C4 H4 121.8
C4 C5 C6 121.7(4)
C4 C5 H5 119.1
C6 C5 H5 119.1
C7 C6 C5 122.3(4)
C7 C6 H6 118.8
C5 C6 H6 118.8
C2 C7 C6 115.8(4)
C2 C7 H7 122.1
C6 C7 H7 122.1
C12 C11 C16 118.8(4)
C12 C11 P1 125.1(3)
C16 C11 P1 116.1(3)
C11 C12 C13 120.9(5)
C11 C12 H12 119.6
C13 C12 H12 119.6
C14 C13 C12 119.4(5)
C14 C13 H13 120.3
C12 C13 H13 120.3
C13 C14 C15 121.1(5)
C13 C14 H14 119.5
C15 C14 H14 119.5
C14 C15 C16 119.4(5)
C14 C15 H15 120.3
C16 C15 H15 120.3
C15 C16 C11 120.5(4)
C15 C16 H16 119.8
C11 C16 H16 119.8
C22 C21 C26 118.7(4)
C22 C21 P1 119.8(3)
C26 C21 P1 121.5(3)
C21 C22 C23 120.5(4)
C21 C22 H22 119.8
C23 C22 H22 119.8
C24 C23 C22 120.3(4)
C24 C23 H23 119.8
C22 C23 H23 119.8
C25 C24 C23 120.1(4)
C25 C24 H24 119.9
C23 C24 H24 119.9
C24 C25 C26 119.9(5)
C24 C25 H25 120.1
C26 C25 H25 120.1
C25 C26 C21 120.5(4)
C25 C26 H26 119.8
C21 C26 H26 119.8
C36 C31 C32 119.2(4)
C36 C31 P1 122.4(3)
C32 C31 P1 118.0(3)
C31 C32 C33 119.9(5)
C31 C32 H32 120.1
C33 C32 H32 120.1
C34 C33 C32 120.8(5)
C34 C33 H33 119.6
C32 C33 H33 119.6
C33 C34 C35 119.6(5)
C33 C34 H34 120.2
C35 C34 H34 120.2
C34 C35 C36 121.3(5)
C34 C35 H35 119.3
C36 C35 H35 119.3
C31 C36 C35 119.3(5)
C31 C36 H36 120.4
C35 C36 H36 120.4
C42 C41 C46 119.7(5)
C42 C41 P2 117.8(4)
C46 C41 P2 121.6(4)
C41 C42 C43 120.0(6)
C41 C42 H42 120.0
C43 C42 H42 120.0
C44 C43 C42 121.0(7)
C44 C43 H43 119.5
C42 C43 H43 119.5
C43 C44 C45 120.4(6)
C43 C44 H44 119.8
C45 C44 H44 119.8
C44 C45 C46 120.2(6)
C44 C45 H45 119.9
C46 C45 H45 119.9
C41 C46 C45 118.6(6)
C41 C46 H46 120.7
C45 C46 H46 120.7
C56 C51 C52 118.6(5)
C56 C51 P2 123.6(4)
C52 C51 P2 117.7(3)
C51 C52 C53 120.3(5)
C51 C52 H52 119.8
C53 C52 H52 119.8
C54 C53 C52 120.0(6)
C54 C53 H53 120.0
C52 C53 H53 120.0
C55 C54 C53 119.3(6)
C55 C54 H54 120.4
C53 C54 H54 120.4
C54 C55 C56 121.6(5)
C54 C55 H55 119.2
C56 C55 H55 119.2
C55 C56 C51 120.1(5)
C55 C56 H56 119.9
C51 C56 H56 119.9
C66 C61 C62 118.7(4)
C66 C61 P2 120.4(3)
C62 C61 P2 120.8(3)
C63 C62 C61 120.2(5)
C63 C62 H62 119.9
C61 C62 H62 119.9
C64 C63 C62 120.4(5)
C64 C63 H63 119.8
C62 C63 H63 119.8
C65 C64 C63 119.7(5)
C65 C64 H64 120.2
C63 C64 H64 120.2
C64 C65 C66 120.9(5)
C64 C65 H65 119.5
C66 C65 H65 119.5
C65 C66 C61 120.0(5)
C65 C66 H66 120.0
C61 C66 H66 120.0

loop_
_geom_bond_atom_site_label_1
_geom_bond_atom_site_label_2
_geom_bond_distance
Pt1 C1 1.968(4)
Pt1 P2 2.3126(10)
Pt1 P1 2.3169(10)
Pt1 Cl1 2.3403(10)
P1 C21 1.808(4)
P1 C31 1.817(4)
P1 C11 1.819(4)
P2 C61 1.810(4)
P2 C51 1.814(4)
P2 C41 1.823(4)
N1 C1 1.340(5)
N1 C2 1.392(5)
N1 H01 0.93(4)
N2 C1 1.358(5)
N2 C3 1.389(5)
N2 H02 0.92(4)
B1 F3 1.351(10)
B1 F2 1.353(11)
B1 F4 1.380(9)
B1 F1 1.399(10)
B1A F2A 1.370(14)
B1A F3A 1.382(14)
B1A F1A 1.389(14)
B1A F4A 1.396(14)
C2 C7 1.382(5)
C2 C3 1.393(5)
C3 C4 1.388(6)
C4 C5 1.370(6)
C4 H4 0.9400
C5 C6 1.395(7)
C5 H5 0.9400
C6 C7 1.386(7)
C6 H6 0.9400
C7 H7 0.9400
C11 C12 1.383(6)
C11 C16 1.394(6)
C12 C13 1.386(7)
C12 H12 0.9400
C13 C14 1.375(8)
C13 H13 0.9400
C14 C15 1.376(8)
C14 H14 0.9400
C15 C16 1.390(7)
C15 H15 0.9400
C16 H16 0.9400
C21 C22 1.373(6)
C21 C26 1.388(6)
C22 C23 1.381(6)
C22 H22 0.9400
C23 C24 1.367(7)
C23 H23 0.9400
C24 C25 1.364(7)
C24 H24 0.9400
C25 C26 1.383(6)
C25 H25 0.9400
C26 H26 0.9400
C31 C36 1.386(6)
C31 C32 1.394(6)
C32 C33 1.398(7)
C32 H32 0.9400
C33 C34 1.350(8)
C33 H33 0.9400
C34 C35 1.377(8)
C34 H34 0.9400
C35 C36 1.391(7)
C35 H35 0.9400
C36 H36 0.9400
C41 C42 1.379(7)
C41 C46 1.381(7)
C42 C43 1.400(7)
C42 H42 0.9400
C43 C44 1.320(11)
C43 H43 0.9400
C44 C45 1.382(11)
C44 H44 0.9400
C45 C46 1.415(9)
C45 H45 0.9400
C46 H46 0.9400
C51 C56 1.383(6)
C51 C52 1.390(7)
C52 C53 1.394(8)
C52 H52 0.9400
C53 C54 1.374(9)
C53 H53 0.9400
C54 C55 1.365(9)
C54 H54 0.9400
C55 C56 1.374(7)
C55 H55 0.9400
C56 H56 0.9400
C61 C66 1.392(6)
C61 C62 1.393(6)
C62 C63 1.385(7)
C62 H62 0.9400
C63 C64 1.375(8)
C63 H63 0.9400
C64 C65 1.369(8)
C64 H64 0.9400
C65 C66 1.381(7)
C65 H65 0.9400
C66 H66 0.9400

loop_
_geom_hbond_atom_site_label_D
_geom_hbond_atom_site_label_H
_geom_hbond_atom_site_label_A
_geom_hbond_distance_DH
_geom_hbond_distance_HA
_geom_hbond_distance_DA
_geom_hbond_angle_DHA
_geom_hbond_site_symmetry_A
N2 H02 F4 0.92(4) 1.87(4) 2.785(9) 169(5) .
N2 H02 F4A 0.92(4) 1.86(4) 2.78(2) 175(5) .
N1 H01 F1 0.93(4) 1.95(4) 2.808(8) 153(4) 4_656
N1 H01 F1A 0.93(4) 1.88(4) 2.758(17) 157(4) 4_656

loop_
_geom_torsion_atom_site_label_1
_geom_torsion_atom_site_label_2
_geom_torsion_atom_site_label_3
_geom_torsion_atom_site_label_4
_geom_torsion
C1 Pt1 P1 C21 -128.85(18)
P2 Pt1 P1 C21 122.2(2)
Cl1 Pt1 P1 C21 50.95(15)
C1 Pt1 P1 C31 111.81(17)
P2 Pt1 P1 C31 2.9(2)
Cl1 Pt1 P1 C31 -68.39(14)
C1 Pt1 P1 C11 -6.47(18)
P2 Pt1 P1 C11 -115.4(2)
Cl1 Pt1 P1 C11 173.33(15)
C1 Pt1 P2 C61 119.26(19)
P1 Pt1 P2 C61 -131.8(2)
Cl1 Pt1 P2 C61 -60.36(16)
C1 Pt1 P2 C51 -119.51(18)
P1 Pt1 P2 C51 -10.6(2)
Cl1 Pt1 P2 C51 60.87(15)
C1 Pt1 P2 C41 -2.4(2)
P1 Pt1 P2 C41 106.5(2)
Cl1 Pt1 P2 C41 177.95(18)
C2 N1 C1 N2 0.1(4)
C2 N1 C1 Pt1 180.0(3)
C3 N2 C1 N1 0.1(4)
C3 N2 C1 Pt1 -179.7(3)
P2 Pt1 C1 N1 -92.3(3)
P1 Pt1 C1 N1 98.3(3)
Cl1 Pt1 C1 N1 -71(6)
P2 Pt1 C1 N2 87.6(3)
P1 Pt1 C1 N2 -81.9(3)
Cl1 Pt1 C1 N2 109(6)
C1 N1 C2 C7 -178.7(4)
C1 N1 C2 C3 -0.3(4)
C1 N2 C3 C4 179.6(4)
C1 N2 C3 C2 -0.3(4)
C7 C2 C3 C4 -1.0(6)
N1 C2 C3 C4 -179.6(4)
C7 C2 C3 N2 178.9(4)
N1 C2 C3 N2 0.3(4)
N2 C3 C4 C5 -179.5(4)
C2 C3 C4 C5 0.4(7)
C3 C4 C5 C6 0.5(7)
C4 C5 C6 C7 -0.8(8)
N1 C2 C7 C6 178.8(4)
C3 C2 C7 C6 0.6(7)
C5 C6 C7 C2 0.2(8)
C21 P1 C11 C12 -112.9(4)
C31 P1 C11 C12 -0.4(4)
Pt1 P1 C11 C12 116.2(4)
C21 P1 C11 C16 67.7(3)
C31 P1 C11 C16 -179.8(3)
Pt1 P1 C11 C16 -63.2(3)
C16 C11 C12 C13 0.1(7)
P1 C11 C12 C13 -179.2(4)
C11 C12 C13 C14 0.6(8)
C12 C13 C14 C15 -0.9(9)
C13 C14 C15 C16 0.5(8)
C14 C15 C16 C11 0.2(7)
C12 C11 C16 C15 -0.6(7)
P1 C11 C16 C15 178.8(4)
C31 P1 C21 C22 -61.1(4)
C11 P1 C21 C22 52.1(4)
Pt1 P1 C21 C22 -179.4(3)
C31 P1 C21 C26 119.2(4)
C11 P1 C21 C26 -127.5(4)
Pt1 P1 C21 C26 1.0(4)
C26 C21 C22 C23 -0.1(8)
P1 C21 C22 C23 -179.7(4)
C21 C22 C23 C24 -0.1(9)
C22 C23 C24 C25 -0.9(9)
C23 C24 C25 C26 2.2(9)
C24 C25 C26 C21 -2.4(9)
C22 C21 C26 C25 1.3(8)
P1 C21 C26 C25 -179.0(4)
C21 P1 C31 C36 -10.6(4)
C11 P1 C31 C36 -120.2(4)
Pt1 P1 C31 C36 116.6(4)
C21 P1 C31 C32 176.7(4)
C11 P1 C31 C32 67.1(4)
Pt1 P1 C31 C32 -56.1(4)
C36 C31 C32 C33 0.2(8)
P1 C31 C32 C33 173.2(4)
C31 C32 C33 C34 -0.3(9)
C32 C33 C34 C35 0.1(9)
C33 C34 C35 C36 0.1(9)
C32 C31 C36 C35 0.0(7)
P1 C31 C36 C35 -172.7(4)
C34 C35 C36 C31 -0.1(8)
C61 P2 C41 C42 -43.9(4)
C51 P2 C41 C42 -158.3(4)
Pt1 P2 C41 C42 84.7(4)
C61 P2 C41 C46 146.5(4)
C51 P2 C41 C46 32.1(4)
Pt1 P2 C41 C46 -84.9(4)
C46 C41 C42 C43 0.2(7)
P2 C41 C42 C43 -169.6(4)
C41 C42 C43 C44 0.8(9)
C42 C43 C44 C45 -0.3(10)
C43 C44 C45 C46 -1.3(10)
C42 C41 C46 C45 -1.7(7)
P2 C41 C46 C45 167.7(4)
C44 C45 C46 C41 2.3(9)
C61 P2 C51 C56 -10.1(4)
C41 P2 C51 C56 101.7(4)
Pt1 P2 C51 C56 -136.9(4)
C61 P2 C51 C52 166.5(4)
C41 P2 C51 C52 -81.7(4)
Pt1 P2 C51 C52 39.7(4)
C56 C51 C52 C53 -3.0(8)
P2 C51 C52 C53 -179.7(5)
C51 C52 C53 C54 2.8(10)
C52 C53 C54 C55 -0.3(10)
C53 C54 C55 C56 -2.0(9)
C54 C55 C56 C51 1.9(8)
C52 C51 C56 C55 0.7(7)
P2 C51 C56 C55 177.2(4)
C51 P2 C61 C66 -117.8(4)
C41 P2 C61 C66 128.8(4)
Pt1 P2 C61 C66 2.6(5)
C51 P2 C61 C62 63.2(4)
C41 P2 C61 C62 -50.2(4)
Pt1 P2 C61 C62 -176.4(3)
C66 C61 C62 C63 2.3(8)
P2 C61 C62 C63 -178.6(4)
C61 C62 C63 C64 -2.0(9)
C62 C63 C64 C65 0.7(10)
C63 C64 C65 C66 0.1(11)
C64 C65 C66 C61 0.3(10)
C62 C61 C66 C65 -1.5(8)
P2 C61 C66 C65 179.5(5)

loop_
_platon_squeeze_void_nr
_platon_squeeze_void_average_x
_platon_squeeze_void_average_y
_platon_squeeze_void_average_z
_platon_squeeze_void_volume
_platon_squeeze_void_count_electrons
_platon_squeeze_void_content
1 0.500 0.230 0.250 184 18 ' '
2 1.000 0.270 0.750 184 18 ' '
3 0.000 0.730 0.250 184 18 ' '
4 0.500 0.770 0.750 184 18 ' '
